data_7050451
loop_
_publ_author_name
'Shan, Ning'
'Bond, Andrew D.'
'Jones, William'

_publ_section_title
;
 Supramolecular architectures of cyclohexane-1, 3cis,
 5cis-tricarboxylic acid in acid&#x2236;base complexes
;
_journal_issue 2
_journal_name_full 'New Journal of Chemistry'
_journal_page_first 365
_journal_paper_doi 10.1039/b208686g
_journal_volume 27
_journal_year 2003
_chemical_formula_moiety 'C9 H12 O6, C12 H8 N2, C2 H8 O2'
_chemical_formula_sum 'C23 H28 N2 O8'
_chemical_formula_weight 460.47
_chemical_name_common CTA/oPh/2MeOH
_chemical_name_systematic
;
cyclohexane-1,3cis,5cis-tricaboxylic acid--
1,10-phenathroline--methonal(1/1/2)' 
;
_space_group_IT_number 2
_symmetry_cell_setting triclinic
_symmetry_space_group_name_Hall '-P 1'
_symmetry_space_group_name_H-M 'P -1'
_atom_sites_solution_hydrogens geom
_atom_sites_solution_primary direct
_atom_sites_solution_secondary difmap
_cell_angle_alpha 90.185(3)
_cell_angle_beta 95.174(4)
_cell_angle_gamma 92.475(4)
_cell_formula_units_Z 2
_cell_length_a 8.8501(5)
_cell_length_b 11.0316(8)
_cell_length_c 11.8635(7)
_cell_measurement_reflns_used 9056
_cell_measurement_temperature 180(2)
_cell_measurement_theta_max 25.03
_cell_measurement_theta_min 1.00
_cell_volume 1152.42(13)
_computing_cell_refinement
;
HKL Scalepack (Otwinowski & Minor 1997)
;
_computing_data_collection 'Collect (Nonius B.V. 1998)'
_computing_data_reduction
;
HKL Denzo and Scalepack (Otwinowski & Minor 1997)
;
_computing_publication_material 'SHELXL-97 (Sheldrick, 1997)'
_computing_structure_refinement 'SHELXL-97 (Sheldrick, 1997)'
_computing_structure_solution 'SHELXS-97 (Sheldrick, 1990)'
_diffrn_ambient_temperature 180(2)
_diffrn_measured_fraction_theta_full 0.990
_diffrn_measured_fraction_theta_max 0.990
_diffrn_measurement_device_type 'Nonius Kappa CCD'
_diffrn_measurement_method 'Thin slice \w and \f scans'
_diffrn_radiation_monochromator graphite
_diffrn_radiation_source 'fine-focus sealed tube'
_diffrn_radiation_type MoK\a
_diffrn_radiation_wavelength 0.71073
_diffrn_reflns_av_R_equivalents 0.0254
_diffrn_reflns_av_sigmaI/netI 0.0430
_diffrn_reflns_limit_h_max 10
_diffrn_reflns_limit_h_min -10
_diffrn_reflns_limit_k_max 13
_diffrn_reflns_limit_k_min -13
_diffrn_reflns_limit_l_max 14
_diffrn_reflns_limit_l_min -13
_diffrn_reflns_number 9137
_diffrn_reflns_theta_full 25.02
_diffrn_reflns_theta_max 25.02
_diffrn_reflns_theta_min 3.59
_diffrn_standards_number 0
_exptl_absorpt_coefficient_mu 0.101
_exptl_absorpt_correction_T_max 0.9860
_exptl_absorpt_correction_T_min 0.9656
_exptl_absorpt_correction_type multi-scan
_exptl_crystal_colour colourless
_exptl_crystal_density_diffrn 1.327
_exptl_crystal_density_method 'not measured'
_exptl_crystal_description block
_exptl_crystal_F_000 488
_exptl_crystal_size_max 0.35
_exptl_crystal_size_mid 0.28
_exptl_crystal_size_min 0.14
_refine_diff_density_max 0.261
_refine_diff_density_min -0.213
_refine_diff_density_rms 0.043
_refine_ls_extinction_coef none
_refine_ls_extinction_method none
_refine_ls_goodness_of_fit_ref 1.016
_refine_ls_hydrogen_treatment mixed
_refine_ls_matrix_type full
_refine_ls_number_parameters 320
_refine_ls_number_reflns 4035
_refine_ls_number_restraints 0
_refine_ls_restrained_S_all 1.016
_refine_ls_R_factor_all 0.0601
_refine_ls_R_factor_gt 0.0448
_refine_ls_shift/su_max 0.118
_refine_ls_shift/su_mean 0.003
_refine_ls_structure_factor_coef Fsqd
_refine_ls_weighting_details 'w=1/[\s^2^(Fo^2^)+(0.0607P)^2^+0.3619P] where P=(Fo^2^+2Fc^2^)/3'
_refine_ls_weighting_scheme calc
_refine_ls_wR_factor_gt 0.1110
_refine_ls_wR_factor_ref 0.1216
_reflns_number_gt 3216
_reflns_number_total 4035
_reflns_threshold_expression >2sigma(I)
_cod_data_source_file b208686g.txt
_cod_data_source_block CTAoPh2MeOH
_cod_depositor_comments
;
The following automatic conversions were performed:
'_symmetry_cell_setting' value 'Triclinic' changed to 'triclinic'
according to '/home/adriana/struct/CIF-dictionaries/cif_core.dic'
dictionary named 'cif_core.dic' version 2.4.1 from 2010-06-29.

Automatic conversion script
Id: cif_fix_enum 1555 2011-01-17 13:19:09Z saulius 

The following automatic conversions were performed:

'_refine_ls_weighting_scheme' value 'calc
w=1/[\s^2^(Fo^2^)+(0.0607P)^2^+0.3619P] where P=(Fo^2^+2Fc^2^)/3' was
changed to 'calc'. New tag '_refine_ls_weighting_details' was
created. The value of the new tag was set to
'w=1/[\s^2^(Fo^2^)+(0.0607P)^2^+0.3619P] where P=(Fo^2^+2Fc^2^)/3'.

Automatic conversion script
Id: cif_fix_values 3143 2015-03-26 13:38:13Z robertas 
;
_cod_database_code 7050451

loop_
_symmetry_equiv_pos_as_xyz
'x, y, z'
'-x, -y, -z'

loop_
_atom_site_label
_atom_site_type_symbol
_atom_site_fract_x
_atom_site_fract_y
_atom_site_fract_z
_atom_site_U_iso_or_equiv
_atom_site_adp_type
_atom_site_occupancy
_atom_site_calc_flag
_atom_site_refinement_flags
_atom_site_disorder_assembly
_atom_site_disorder_group
O1 O 0.55433(14) 0.36406(12) 0.46001(10) 0.0377(3) Uani 1 d . . .
O2 O 0.58341(14) 0.45091(12) 0.63106(10) 0.0355(3) Uani 1 d . . .
H2O H 0.535(3) 0.518(3) 0.591(2) 0.081(8) Uiso 1 d . . .
O3 O 0.49231(15) 0.11361(13) 0.91011(11) 0.0450(4) Uani 1 d . . .
O4 O 0.64657(17) -0.03960(13) 0.91761(11) 0.0480(4) Uani 1 d . . .
H4O H 0.592(4) -0.063(3) 0.983(3) 0.116(11) Uiso 1 d . . .
O5 O 0.74602(17) -0.06308(14) 0.41608(11) 0.0510(4) Uani 1 d . . .
O6 O 0.90415(16) -0.12999(13) 0.55749(11) 0.0427(3) Uani 1 d . . .
H6O H 0.916(3) -0.198(3) 0.507(2) 0.068(7) Uiso 1 d . . .
C1 C 0.67743(18) 0.25570(15) 0.61538(13) 0.0257(4) Uani 1 d . . .
H1A H 0.7807 0.2859 0.6472 0.031 Uiso 1 calc R . .
C2 C 0.59133(18) 0.20955(16) 0.71511(13) 0.0274(4) Uani 1 d . . .
H2A H 0.5847 0.2763 0.7701 0.033 Uiso 1 calc R . .
H2B H 0.4868 0.1817 0.6871 0.033 Uiso 1 calc R . .
C3 C 0.67407(18) 0.10500(15) 0.77300(13) 0.0263(4) Uani 1 d . . .
H3A H 0.7771 0.1377 0.8030 0.032 Uiso 1 calc R . .
C4 C 0.6974(2) 0.00167(16) 0.69026(14) 0.0303(4) Uani 1 d . . .
H4A H 0.5977 -0.0354 0.6609 0.036 Uiso 1 calc R . .
H4B H 0.7567 -0.0618 0.7302 0.036 Uiso 1 calc R . .
C5 C 0.78243(18) 0.05089(15) 0.59102(13) 0.0270(4) Uani 1 d . . .
H5A H 0.8845 0.0840 0.6227 0.032 Uiso 1 calc R . .
C6 C 0.69878(19) 0.15397(16) 0.53148(13) 0.0304(4) Uani 1 d . . .
H6A H 0.5984 0.1229 0.4971 0.036 Uiso 1 calc R . .
H6B H 0.7575 0.1860 0.4701 0.036 Uiso 1 calc R . .
C7 C 0.59917(18) 0.36113(16) 0.56111(13) 0.0270(4) Uani 1 d . . .
C8 C 0.59523(19) 0.05927(15) 0.87243(14) 0.0285(4) Uani 1 d . . .
C9 C 0.80646(19) -0.05179(17) 0.51110(14) 0.0317(4) Uani 1 d . . .
N1 N 0.86166(19) 0.26172(15) 1.01022(13) 0.0410(4) Uani 1 d . . .
N2 N 0.88679(17) 0.44455(14) 0.85679(12) 0.0352(4) Uani 1 d . . .
C10 C 0.8508(3) 0.1759(2) 1.08710(17) 0.0523(6) Uani 1 d . . .
H10A H 0.8996 0.1023 1.0759 0.063 Uiso 1 calc R . .
C11 C 0.7723(3) 0.1860(2) 1.18364(18) 0.0573(6) Uani 1 d . . .
H11A H 0.7684 0.1211 1.2360 0.069 Uiso 1 calc R . .
C12 C 0.7019(3) 0.2905(2) 1.20090(17) 0.0517(6) Uani 1 d . . .
H12A H 0.6471 0.2992 1.2655 0.062 Uiso 1 calc R . .
C13 C 0.7104(2) 0.38574(19) 1.12306(15) 0.0400(5) Uani 1 d . . .
C14 C 0.7929(2) 0.36644(17) 1.02798(14) 0.0342(4) Uani 1 d . . .
C15 C 0.6407(2) 0.4989(2) 1.13647(17) 0.0459(5) Uani 1 d . . .
H15A H 0.5855 0.5112 1.2003 0.055 Uiso 1 calc R . .
C16 C 0.6520(2) 0.5883(2) 1.06035(17) 0.0455(5) Uani 1 d . . .
H16A H 0.6046 0.6626 1.0713 0.055 Uiso 1 calc R . .
C17 C 0.7348(2) 0.57315(18) 0.96277(16) 0.0374(4) Uani 1 d . . .
C18 C 0.7486(2) 0.66425(19) 0.88145(17) 0.0462(5) Uani 1 d . . .
H18A H 0.7013 0.7392 0.8890 0.055 Uiso 1 calc R . .
C19 C 0.8304(2) 0.64434(19) 0.79147(17) 0.0462(5) Uani 1 d . . .
H19A H 0.8412 0.7049 0.7357 0.055 Uiso 1 calc R . .
C20 C 0.8975(2) 0.53367(18) 0.78335(16) 0.0408(5) Uani 1 d . . .
H20A H 0.9549 0.5211 0.7208 0.049 Uiso 1 calc R . .
C21 C 0.80515(19) 0.46334(17) 0.94651(14) 0.0315(4) Uani 1 d . . .
O7 O 1.05665(14) 0.31907(12) 0.57035(12) 0.0385(3) Uani 1 d . . .
H7O H 1.052(3) 0.294(2) 0.648(2) 0.068(7) Uiso 1 d . . .
C22 C 1.1775(3) 0.4062(2) 0.5624(2) 0.0590(6) Uani 1 d . . .
H22A H 1.1621 0.4768 0.6097 0.088 Uiso 1 calc R . .
H22B H 1.1802 0.4316 0.4835 0.088 Uiso 1 calc R . .
H22C H 1.2738 0.3705 0.5885 0.088 Uiso 1 calc R . .
O8 O 1.03793(16) 0.25149(13) 0.78076(11) 0.0433(4) Uani 1 d . . .
H8O H 0.992(3) 0.303(3) 0.826(2) 0.081(9) Uiso 1 d . . .
C23 C 1.1057(2) 0.1530(2) 0.83799(18) 0.0480(5) Uani 1 d . . .
H23A H 1.1503 0.1798 0.9130 0.072 Uiso 1 calc R . .
H23B H 1.1854 0.1227 0.7945 0.072 Uiso 1 calc R . .
H23C H 1.0285 0.0880 0.8462 0.072 Uiso 1 calc R . .

loop_
_atom_site_aniso_label
_atom_site_aniso_U_11
_atom_site_aniso_U_22
_atom_site_aniso_U_33
_atom_site_aniso_U_23
_atom_site_aniso_U_13
_atom_site_aniso_U_12
O1 0.0519(8) 0.0382(8) 0.0240(6) 0.0054(5) 0.0021(5) 0.0144(6)
O2 0.0486(8) 0.0306(7) 0.0280(6) 0.0027(5) 0.0030(5) 0.0102(6)
O3 0.0529(8) 0.0492(9) 0.0389(7) 0.0195(6) 0.0255(6) 0.0266(7)
O4 0.0701(9) 0.0404(8) 0.0406(7) 0.0195(6) 0.0313(7) 0.0261(7)
O5 0.0617(9) 0.0551(10) 0.0361(8) -0.0151(7) -0.0020(7) 0.0144(7)
O6 0.0588(9) 0.0370(8) 0.0344(7) -0.0027(6) 0.0087(6) 0.0167(7)
C1 0.0265(8) 0.0287(9) 0.0225(8) 0.0043(7) 0.0052(6) 0.0033(7)
C2 0.0304(8) 0.0289(9) 0.0242(8) 0.0042(7) 0.0080(7) 0.0056(7)
C3 0.0291(8) 0.0274(9) 0.0238(8) 0.0040(7) 0.0075(7) 0.0059(7)
C4 0.0369(9) 0.0285(9) 0.0270(8) 0.0026(7) 0.0095(7) 0.0037(7)
C5 0.0305(8) 0.0283(9) 0.0232(8) 0.0012(7) 0.0073(7) 0.0032(7)
C6 0.0338(9) 0.0357(10) 0.0226(8) 0.0025(7) 0.0060(7) 0.0046(8)
C7 0.0270(8) 0.0299(9) 0.0251(9) 0.0053(7) 0.0081(7) 0.0015(7)
C8 0.0365(9) 0.0253(9) 0.0250(8) 0.0048(7) 0.0066(7) 0.0065(7)
C9 0.0339(9) 0.0331(10) 0.0294(9) 0.0001(7) 0.0101(8) 0.0018(8)
N1 0.0536(10) 0.0372(9) 0.0327(8) 0.0007(7) 0.0032(7) 0.0074(8)
N2 0.0368(8) 0.0375(9) 0.0316(8) -0.0006(7) 0.0036(6) 0.0050(7)
C10 0.0765(15) 0.0408(12) 0.0397(11) 0.0040(9) 0.0033(10) 0.0078(11)
C11 0.0837(17) 0.0525(15) 0.0359(11) 0.0084(10) 0.0089(11) -0.0034(12)
C12 0.0639(14) 0.0583(15) 0.0334(10) -0.0030(10) 0.0116(10) -0.0060(11)
C13 0.0407(10) 0.0481(12) 0.0310(9) -0.0087(9) 0.0045(8) -0.0029(9)
C14 0.0365(9) 0.0377(11) 0.0280(9) -0.0056(8) 0.0015(7) 0.0005(8)
C15 0.0461(11) 0.0545(14) 0.0385(11) -0.0158(10) 0.0106(9) 0.0032(10)
C16 0.0456(11) 0.0444(12) 0.0473(12) -0.0161(10) 0.0061(9) 0.0098(9)
C17 0.0372(10) 0.0361(11) 0.0383(10) -0.0090(8) -0.0003(8) 0.0038(8)
C18 0.0567(12) 0.0316(11) 0.0497(12) -0.0071(9) -0.0012(10) 0.0069(9)
C19 0.0593(13) 0.0363(11) 0.0422(11) 0.0032(9) -0.0003(10) 0.0010(10)
C20 0.0460(11) 0.0415(12) 0.0352(10) 0.0015(9) 0.0055(8) 0.0013(9)
C21 0.0298(9) 0.0351(10) 0.0290(9) -0.0060(8) 0.0003(7) 0.0015(7)
O7 0.0399(7) 0.0366(8) 0.0405(8) -0.0023(6) 0.0128(6) -0.0005(6)
C22 0.0549(13) 0.0662(16) 0.0567(13) -0.0052(12) 0.0211(11) -0.0194(12)
O8 0.0537(8) 0.0395(8) 0.0394(7) 0.0017(6) 0.0136(6) 0.0150(7)
C23 0.0467(11) 0.0506(13) 0.0473(12) 0.0007(10) -0.0001(9) 0.0167(10)

loop_
_atom_type_symbol
_atom_type_description
_atom_type_scat_dispersion_real
_atom_type_scat_dispersion_imag
_atom_type_scat_source
C C 0.0033 0.0016 'International Tables Vol C Tables 4.2.6.8 and 6.1.1.4'
H H 0.0000 0.0000 'International Tables Vol C Tables 4.2.6.8 and 6.1.1.4'
N N 0.0061 0.0033 'International Tables Vol C Tables 4.2.6.8 and 6.1.1.4'
O O 0.0106 0.0060 'International Tables Vol C Tables 4.2.6.8 and 6.1.1.4'

loop_
_geom_angle_atom_site_label_1
_geom_angle_atom_site_label_2
_geom_angle_atom_site_label_3
_geom_angle
_geom_angle_site_symmetry_1
_geom_angle_site_symmetry_3
_geom_angle_publ_flag
C7 O2 H2O 110.6(16) . . ?
C8 O4 H4O 111(2) . . ?
C9 O6 H6O 111.5(15) . . ?
C7 C1 C6 112.87(13) . . ?
C7 C1 C2 109.75(13) . . ?
C6 C1 C2 111.68(14) . . ?
C7 C1 H1A 107.4 . . ?
C6 C1 H1A 107.4 . . ?
C2 C1 H1A 107.4 . . ?
C3 C2 C1 109.77(13) . . ?
C3 C2 H2A 109.7 . . ?
C1 C2 H2A 109.7 . . ?
C3 C2 H2B 109.7 . . ?
C1 C2 H2B 109.7 . . ?
H2A C2 H2B 108.2 . . ?
C8 C3 C2 111.34(13) . . ?
C8 C3 C4 111.32(14) . . ?
C2 C3 C4 112.33(13) . . ?
C8 C3 H3A 107.2 . . ?
C2 C3 H3A 107.2 . . ?
C4 C3 H3A 107.2 . . ?
C3 C4 C5 110.03(14) . . ?
C3 C4 H4A 109.7 . . ?
C5 C4 H4A 109.7 . . ?
C3 C4 H4B 109.7 . . ?
C5 C4 H4B 109.7 . . ?
H4A C4 H4B 108.2 . . ?
C9 C5 C6 112.25(14) . . ?
C9 C5 C4 109.52(14) . . ?
C6 C5 C4 111.14(13) . . ?
C9 C5 H5A 107.9 . . ?
C6 C5 H5A 107.9 . . ?
C4 C5 H5A 107.9 . . ?
C5 C6 C1 110.40(13) . . ?
C5 C6 H6A 109.6 . . ?
C1 C6 H6A 109.6 . . ?
C5 C6 H6B 109.6 . . ?
C1 C6 H6B 109.6 . . ?
H6A C6 H6B 108.1 . . ?
O1 C7 O2 122.78(16) . . ?
O1 C7 C1 123.35(15) . . ?
O2 C7 C1 113.87(14) . . ?
O3 C8 O4 122.49(15) . . ?
O3 C8 C3 122.19(15) . . ?
O4 C8 C3 115.29(14) . . ?
O5 C9 O6 123.13(17) . . ?
O5 C9 C5 124.91(17) . . ?
O6 C9 C5 111.96(15) . . ?
C10 N1 C14 117.03(17) . . ?
C20 N2 C21 117.53(17) . . ?
N1 C10 C11 124.5(2) . . ?
N1 C10 H10A 117.7 . . ?
C11 C10 H10A 117.7 . . ?
C12 C11 C10 118.5(2) . . ?
C12 C11 H11A 120.8 . . ?
C10 C11 H11A 120.8 . . ?
C11 C12 C13 119.88(19) . . ?
C11 C12 H12A 120.1 . . ?
C13 C12 H12A 120.1 . . ?
C12 C13 C14 117.21(19) . . ?
C12 C13 C15 122.97(18) . . ?
C14 C13 C15 119.82(18) . . ?
N1 C14 C13 122.86(17) . . ?
N1 C14 C21 118.47(15) . . ?
C13 C14 C21 118.66(17) . . ?
C16 C15 C13 121.23(18) . . ?
C16 C15 H15A 119.4 . . ?
C13 C15 H15A 119.4 . . ?
C15 C16 C17 121.00(19) . . ?
C15 C16 H16A 119.5 . . ?
C17 C16 H16A 119.5 . . ?
C18 C17 C21 117.85(17) . . ?
C18 C17 C16 122.57(19) . . ?
C21 C17 C16 119.58(18) . . ?
C19 C18 C17 119.52(19) . . ?
C19 C18 H18A 120.2 . . ?
C17 C18 H18A 120.2 . . ?
C18 C19 C20 118.50(19) . . ?
C18 C19 H19A 120.7 . . ?
C20 C19 H19A 120.7 . . ?
N2 C20 C19 124.42(18) . . ?
N2 C20 H20A 117.8 . . ?
C19 C20 H20A 117.8 . . ?
N2 C21 C17 122.16(17) . . ?
N2 C21 C14 118.12(16) . . ?
C17 C21 C14 119.71(16) . . ?
C22 O7 H7O 110.4(15) . . ?
O7 C22 H22A 109.5 . . ?
O7 C22 H22B 109.5 . . ?
H22A C22 H22B 109.5 . . ?
O7 C22 H22C 109.5 . . ?
H22A C22 H22C 109.5 . . ?
H22B C22 H22C 109.5 . . ?
C23 O8 H8O 114.2(17) . . ?
O8 C23 H23A 109.5 . . ?
O8 C23 H23B 109.5 . . ?
H23A C23 H23B 109.5 . . ?
O8 C23 H23C 109.5 . . ?
H23A C23 H23C 109.5 . . ?
H23B C23 H23C 109.5 . . ?

loop_
_geom_bond_atom_site_label_1
_geom_bond_atom_site_label_2
_geom_bond_distance
_geom_bond_site_symmetry_2
_geom_bond_publ_flag
O1 C7 1.230(2) . ?
O2 C7 1.310(2) . ?
O2 H2O 0.97(3) . ?
O3 C8 1.228(2) . ?
O4 C8 1.298(2) . ?
O4 H4O 0.98(4) . ?
O5 C9 1.207(2) . ?
O6 C9 1.333(2) . ?
O6 H6O 0.97(3) . ?
C1 C7 1.497(2) . ?
C1 C6 1.527(2) . ?
C1 C2 1.540(2) . ?
C1 H1A 1.0000 . ?
C2 C3 1.525(2) . ?
C2 H2A 0.9900 . ?
C2 H2B 0.9900 . ?
C3 C8 1.502(2) . ?
C3 C4 1.535(2) . ?
C3 H3A 1.0000 . ?
C4 C5 1.541(2) . ?
C4 H4A 0.9900 . ?
C4 H4B 0.9900 . ?
C5 C9 1.509(2) . ?
C5 C6 1.524(2) . ?
C5 H5A 1.0000 . ?
C6 H6A 0.9900 . ?
C6 H6B 0.9900 . ?
N1 C10 1.323(3) . ?
N1 C14 1.353(2) . ?
N2 C20 1.322(2) . ?
N2 C21 1.360(2) . ?
C10 C11 1.398(3) . ?
C10 H10A 0.9500 . ?
C11 C12 1.357(3) . ?
C11 H11A 0.9500 . ?
C12 C13 1.405(3) . ?
C12 H12A 0.9500 . ?
C13 C14 1.418(3) . ?
C13 C15 1.431(3) . ?
C14 C21 1.451(3) . ?
C15 C16 1.346(3) . ?
C15 H15A 0.9500 . ?
C16 C17 1.438(3) . ?
C16 H16A 0.9500 . ?
C17 C18 1.404(3) . ?
C17 C21 1.406(3) . ?
C18 C19 1.365(3) . ?
C18 H18A 0.9500 . ?
C19 C20 1.387(3) . ?
C19 H19A 0.9500 . ?
C20 H20A 0.9500 . ?
O7 C22 1.417(2) . ?
O7 H7O 0.96(3) . ?
C22 H22A 0.9800 . ?
C22 H22B 0.9800 . ?
C22 H22C 0.9800 . ?
O8 C23 1.410(2) . ?
O8 H8O 0.92(3) . ?
C23 H23A 0.9800 . ?
C23 H23B 0.9800 . ?
C23 H23C 0.9800 . ?

loop_
_geom_hbond_atom_site_label_D
_geom_hbond_atom_site_label_H
_geom_hbond_atom_site_label_A
_geom_hbond_distance_DH
_geom_hbond_distance_HA
_geom_hbond_distance_DA
_geom_hbond_angle_DHA
_geom_hbond_site_symmetry_A
O2 H2o O1 1.02 1.60 2.610(2) 172.1 3_666
O4 H4o O3 1.02 1.58 2.595(2) 174.8 3_607
O6 H6o O7 1.02 1.61 2.628(2) 175.4 3_706
O7 H7o O8 0.98 1.65 2.625(2) 178.1 .
O8 H8o N1 0.98 2.55 3.261(2) 129.3 .
O8 H8o N2 0.98 1.85 2.755(2) 153.5 .

loop_
_geom_torsion_atom_site_label_1
_geom_torsion_atom_site_label_2
_geom_torsion_atom_site_label_3
_geom_torsion_atom_site_label_4
_geom_torsion
_geom_torsion_site_symmetry_1
_geom_torsion_site_symmetry_2
_geom_torsion_site_symmetry_3
_geom_torsion_site_symmetry_4
_geom_torsion_publ_flag
C7 C1 C2 C3 -178.03(13) . . . . ?
C6 C1 C2 C3 56.02(18) . . . . ?
C1 C2 C3 C8 178.76(14) . . . . ?
C1 C2 C3 C4 -55.62(18) . . . . ?
C8 C3 C4 C5 -178.43(14) . . . . ?
C2 C3 C4 C5 55.94(18) . . . . ?
C3 C4 C5 C9 179.27(14) . . . . ?
C3 C4 C5 C6 -56.12(18) . . . . ?
C9 C5 C6 C1 -179.86(13) . . . . ?
C4 C5 C6 C1 57.09(18) . . . . ?
C7 C1 C6 C5 178.56(13) . . . . ?
C2 C1 C6 C5 -57.22(17) . . . . ?
C6 C1 C7 O1 1.4(2) . . . . ?
C2 C1 C7 O1 -123.91(17) . . . . ?
C6 C1 C7 O2 -178.23(13) . . . . ?
C2 C1 C7 O2 56.50(18) . . . . ?
C2 C3 C8 O3 -10.5(2) . . . . ?
C4 C3 C8 O3 -136.68(18) . . . . ?
C2 C3 C8 O4 171.44(15) . . . . ?
C4 C3 C8 O4 45.3(2) . . . . ?
C6 C5 C9 O5 -11.9(2) . . . . ?
C4 C5 C9 O5 112.02(19) . . . . ?
C6 C5 C9 O6 167.77(14) . . . . ?
C4 C5 C9 O6 -68.27(18) . . . . ?
C14 N1 C10 C11 0.7(3) . . . . ?
N1 C10 C11 C12 0.0(4) . . . . ?
C10 C11 C12 C13 -0.6(3) . . . . ?
C11 C12 C13 C14 0.5(3) . . . . ?
C11 C12 C13 C15 -179.2(2) . . . . ?
C10 N1 C14 C13 -0.8(3) . . . . ?
C10 N1 C14 C21 178.81(17) . . . . ?
C12 C13 C14 N1 0.2(3) . . . . ?
C15 C13 C14 N1 179.91(17) . . . . ?
C12 C13 C14 C21 -179.40(17) . . . . ?
C15 C13 C14 C21 0.3(3) . . . . ?
C12 C13 C15 C16 179.6(2) . . . . ?
C14 C13 C15 C16 -0.1(3) . . . . ?
C13 C15 C16 C17 -0.1(3) . . . . ?
C15 C16 C17 C18 179.81(19) . . . . ?
C15 C16 C17 C21 0.0(3) . . . . ?
C21 C17 C18 C19 -0.9(3) . . . . ?
C16 C17 C18 C19 179.21(19) . . . . ?
C17 C18 C19 C20 0.1(3) . . . . ?
C21 N2 C20 C19 -0.4(3) . . . . ?
C18 C19 C20 N2 0.6(3) . . . . ?
C20 N2 C21 C17 -0.5(3) . . . . ?
C20 N2 C21 C14 -179.81(16) . . . . ?
C18 C17 C21 N2 1.2(3) . . . . ?
C16 C17 C21 N2 -178.97(16) . . . . ?
C18 C17 C21 C14 -179.57(16) . . . . ?
C16 C17 C21 C14 0.3(3) . . . . ?
N1 C14 C21 N2 -0.7(2) . . . . ?
C13 C14 C21 N2 178.86(16) . . . . ?
N1 C14 C21 C17 179.97(16) . . . . ?
C13 C14 C21 C17 -0.4(3) . . . . ?
